data_4341680
loop_
_publ_author_name
'Pettinari, Riccardo'
'Marchetti, Fabio'
'Pettinari, Claudio'
'Petrini, Agnese'
'Scopelliti, Rosario'
'Clavel, Catherine M.'
'Dyson, Paul J.'

_publ_section_title
;
 Synthesis, Structure, and Antiproliferative Activity of Ruthenium(II)
 Arene Complexes with N,O-Chelating Pyrazolone-Based \b-Ketoamine Ligands.
;
_journal_name_full 'Inorganic chemistry'
_journal_page_first 141120142422003
_journal_paper_doi 10.1021/ic502274b
_journal_year 2014
_chemical_formula_moiety 'C43 H38 Cl N3 O Ru'
_chemical_formula_sum 'C43 H38 Cl N3 O Ru'
_chemical_formula_weight 749.28
_space_group_IT_number 15
_symmetry_cell_setting monoclinic
_symmetry_space_group_name_Hall '-C 2yc'
_symmetry_space_group_name_H-M 'C 1 2/c 1'
_atom_sites_solution_hydrogens geom
_atom_sites_solution_primary direct
_atom_sites_solution_secondary difmap
_audit_creation_method SHELXL-97
_audit_update_record
;
2013-02-21 # Formatted by publCIF
;
_cell_angle_alpha 90.00
_cell_angle_beta 111.701(10)
_cell_angle_gamma 90.00
_cell_formula_units_Z 8
_cell_length_a 25.616(4)
_cell_length_b 22.8086(14)
_cell_length_c 12.793(3)
_cell_measurement_reflns_used 505
_cell_measurement_temperature 100(2)
_cell_measurement_theta_max 22
_cell_measurement_theta_min 3
_cell_volume 6945(2)
_computing_cell_refinement 'Dirax/lsq (Duisenberg & Schreurs, 1989-2000)'
_computing_data_collection 'Collect (Bruker AXS BV, 1997-2004)'
_computing_data_reduction 'EvalCCD (Duisenberg & Schreurs, 1990-2000)'
_computing_molecular_graphics 'Bruker SHELXTL'
_computing_publication_material 'Bruker SHELXTL'
_computing_structure_refinement 'SHELXL-97 (Sheldrick, 1997)'
_computing_structure_solution 'SHELXS-97 (Sheldrick, 1990)'
_diffrn_ambient_temperature 100(2)
_diffrn_measured_fraction_theta_full 0.992
_diffrn_measured_fraction_theta_max 0.992
_diffrn_measurement_device_type 'Bruker APEX II CCD'
_diffrn_measurement_method 'phi and omega scans'
_diffrn_radiation_monochromator graphite
_diffrn_radiation_source 'fine-focus sealed tube'
_diffrn_radiation_type MoK\a
_diffrn_radiation_wavelength 0.71073
_diffrn_reflns_av_R_equivalents 0.0462
_diffrn_reflns_av_sigmaI/netI 0.0419
_diffrn_reflns_limit_h_max 36
_diffrn_reflns_limit_h_min -36
_diffrn_reflns_limit_k_max 30
_diffrn_reflns_limit_k_min -32
_diffrn_reflns_limit_l_max 17
_diffrn_reflns_limit_l_min -17
_diffrn_reflns_number 49475
_diffrn_reflns_theta_full 30.00
_diffrn_reflns_theta_max 30.00
_diffrn_reflns_theta_min 3.33
_exptl_absorpt_coefficient_mu 0.568
_exptl_absorpt_correction_T_max 0.7460
_exptl_absorpt_correction_T_min 0.6850
_exptl_absorpt_correction_type multi-scan
_exptl_absorpt_process_details 'SADABS 2008, Bruker AXS, 2008'
_exptl_crystal_colour red
_exptl_crystal_density_diffrn 1.433
_exptl_crystal_density_method 'not measured'
_exptl_crystal_description prismatic
_exptl_crystal_F_000 3088
_exptl_crystal_size_max 0.30
_exptl_crystal_size_mid 0.28
_exptl_crystal_size_min 0.23
_refine_diff_density_max 2.994
_refine_diff_density_min -1.184
_refine_diff_density_rms 0.110
_refine_ls_extinction_method none
_refine_ls_goodness_of_fit_ref 1.133
_refine_ls_hydrogen_treatment constr
_refine_ls_matrix_type full
_refine_ls_number_parameters 442
_refine_ls_number_reflns 10034
_refine_ls_number_restraints 0
_refine_ls_restrained_S_all 1.133
_refine_ls_R_factor_all 0.0683
_refine_ls_R_factor_gt 0.0502
_refine_ls_shift/su_max 0.001
_refine_ls_shift/su_mean 0.000
_refine_ls_structure_factor_coef Fsqd
_refine_ls_weighting_details 'calc w=1/[\s^2^(Fo^2^)+(0.0266P)^2^+42.8967P] where P=(Fo^2^+2Fc^2^)/3'
_refine_ls_weighting_scheme calc
_refine_ls_wR_factor_gt 0.1056
_refine_ls_wR_factor_ref 0.1151
_reflns_number_gt 8147
_reflns_number_total 10034
_reflns_threshold_expression >2sigma(I)
_cod_data_source_file ic502274b_si_002.cif
_cod_data_source_block 4
_cod_original_cell_volume 6944.5(19)
_cod_original_sg_symbol_H-M 'C 2/c'
_cod_database_code 4341680

loop_
_symmetry_equiv_pos_as_xyz
'x, y, z'
'-x, y, -z+1/2'
'x+1/2, y+1/2, z'
'-x+1/2, y+1/2, -z+1/2'
'-x, -y, -z'
'x, -y, z-1/2'
'-x+1/2, -y+1/2, -z'
'x+1/2, -y+1/2, z-1/2'

loop_
_atom_site_label
_atom_site_type_symbol
_atom_site_fract_x
_atom_site_fract_y
_atom_site_fract_z
_atom_site_U_iso_or_equiv
_atom_site_adp_type
_atom_site_occupancy
_atom_site_symmetry_multiplicity
_atom_site_calc_flag
_atom_site_refinement_flags
Ru1 Ru 0.184377(9) 0.414674(10) 0.245344(18) 0.01332(6) Uani 1 1 d .
Cl1 Cl 0.14987(3) 0.49555(3) 0.11554(6) 0.02143(15) Uani 1 1 d .
O1 O 0.25631(8) 0.42490(9) 0.20900(16) 0.0145(4) Uani 1 1 d .
N1 N 0.29527(10) 0.44063(10) 0.07479(19) 0.0123(4) Uani 1 1 d .
N2 N 0.28904(10) 0.42158(11) -0.03331(19) 0.0139(5) Uani 1 1 d .
N3 N 0.15291(10) 0.35740(12) 0.1022(2) 0.0170(5) Uani 1 1 d .
C1 C 0.25498(11) 0.41708(12) 0.1089(2) 0.0119(5) Uani 1 1 d .
C2 C 0.33753(11) 0.48206(12) 0.1327(2) 0.0119(5) Uani 1 1 d .
C3 C 0.33079(12) 0.51869(13) 0.2142(2) 0.0149(5) Uani 1 1 d .
H3 H 0.2979 0.5163 0.2317 0.018 Uiso 1 1 calc R
C4 C 0.37329(12) 0.55894(13) 0.2698(3) 0.0178(6) Uani 1 1 d .
H4 H 0.3695 0.5837 0.3262 0.021 Uiso 1 1 calc R
C5 C 0.42124(12) 0.56292(14) 0.2428(3) 0.0184(6) Uani 1 1 d .
H5 H 0.4499 0.5904 0.2807 0.022 Uiso 1 1 calc R
C6 C 0.42686(13) 0.52691(15) 0.1610(3) 0.0223(6) Uani 1 1 d .
H6 H 0.4594 0.5299 0.1424 0.027 Uiso 1 1 calc R
C7 C 0.38507(12) 0.48601(14) 0.1050(3) 0.0182(6) Uani 1 1 d .
H7 H 0.3891 0.4613 0.0487 0.022 Uiso 1 1 calc R
C8 C 0.24428(12) 0.38705(12) -0.0663(2) 0.0135(5) Uani 1 1 d .
C9 C 0.22563(14) 0.36142(15) -0.1827(2) 0.0213(6) Uani 1 1 d .
H9A H 0.2533 0.3708 -0.2163 0.032 Uiso 1 1 calc R
H9B H 0.1891 0.3780 -0.2291 0.032 Uiso 1 1 calc R
H9C H 0.2223 0.3188 -0.1784 0.032 Uiso 1 1 calc R
C10 C 0.21993(11) 0.38216(12) 0.0188(2) 0.0118(5) Uani 1 1 d .
C11 C 0.17254(12) 0.35052(13) 0.0214(2) 0.0143(5) Uani 1 1 d .
C12 C 0.14551(12) 0.30607(13) -0.0696(2) 0.0150(5) Uani 1 1 d .
C13 C 0.09900(12) 0.32124(13) -0.1654(2) 0.0164(5) Uani 1 1 d .
H13 H 0.0847 0.3601 -0.1743 0.020 Uiso 1 1 calc R
C14 C 0.07358(12) 0.27915(13) -0.2480(2) 0.0154(5) Uani 1 1 d .
H14 H 0.0426 0.2900 -0.3136 0.018 Uiso 1 1 calc R
C15 C 0.09294(12) 0.22129(13) -0.2356(2) 0.0145(5) Uani 1 1 d .
C16 C 0.14025(12) 0.20709(13) -0.1392(2) 0.0166(6) Uani 1 1 d .
H16 H 0.1545 0.1682 -0.1295 0.020 Uiso 1 1 calc R
C17 C 0.16636(12) 0.24927(14) -0.0584(2) 0.0174(6) Uani 1 1 d .
H17 H 0.1987 0.2392 0.0051 0.021 Uiso 1 1 calc R
C18 C 0.06300(12) 0.17462(13) -0.3177(2) 0.0140(5) Uani 1 1 d .
C19 C 0.09133(12) 0.12480(13) -0.3317(2) 0.0170(6) Uani 1 1 d .
H19 H 0.1308 0.1218 -0.2928 0.020 Uiso 1 1 calc R
C20 C 0.06225(14) 0.07930(14) -0.4024(3) 0.0210(6) Uani 1 1 d .
H20 H 0.0820 0.0457 -0.4117 0.025 Uiso 1 1 calc R
C21 C 0.00409(13) 0.08310(14) -0.4595(2) 0.0192(6) Uani 1 1 d .
H21 H -0.0158 0.0520 -0.5068 0.023 Uiso 1 1 calc R
C22 C -0.02420(12) 0.13251(14) -0.4467(2) 0.0179(6) Uani 1 1 d .
H22 H -0.0637 0.1353 -0.4854 0.021 Uiso 1 1 calc R
C23 C 0.00486(12) 0.17848(13) -0.3771(2) 0.0154(5) Uani 1 1 d .
H23 H -0.0149 0.2126 -0.3701 0.019 Uiso 1 1 calc R
C24 C 0.10867(13) 0.31821(14) 0.1044(2) 0.0178(6) Uani 1 1 d .
C25 C 0.05201(12) 0.33816(14) 0.0636(2) 0.0190(6) Uani 1 1 d .
C26 C 0.03610(13) 0.39483(15) 0.0105(3) 0.0213(6) Uani 1 1 d .
H26 H 0.0637 0.4202 0.0022 0.026 Uiso 1 1 calc R
C27 C -0.01932(13) 0.41150(15) -0.0277(3) 0.0225(6) Uani 1 1 d .
H27 H -0.0298 0.4486 -0.0628 0.027 Uiso 1 1 calc R
C28 C -0.06126(15) 0.37426(18) -0.0157(3) 0.0294(8) Uani 1 1 d .
H28 H -0.0994 0.3866 -0.0431 0.035 Uiso 1 1 calc R
C29 C -0.04715(14) 0.32146(17) 0.0343(3) 0.0269(7) Uani 1 1 d .
H29 H -0.0756 0.2970 0.0417 0.032 Uiso 1 1 calc R
C30 C 0.00916(13) 0.30199(14) 0.0756(2) 0.0188(6) Uani 1 1 d .
C31 C 0.02496(15) 0.24619(16) 0.1297(3) 0.0255(7) Uani 1 1 d .
H31 H -0.0029 0.2219 0.1398 0.031 Uiso 1 1 calc R
C32 C 0.07961(14) 0.22727(15) 0.1671(3) 0.0231(6) Uani 1 1 d .
H32 H 0.0894 0.1900 0.2021 0.028 Uiso 1 1 calc R
C33 C 0.12153(14) 0.26357(14) 0.1532(3) 0.0210(6) Uani 1 1 d .
H33 H 0.1592 0.2500 0.1781 0.025 Uiso 1 1 calc R
C34 C 0.13213(13) 0.44018(15) 0.3414(2) 0.0203(6) Uani 1 1 d .
C35 C 0.13272(13) 0.37874(14) 0.3330(2) 0.0189(6) Uani 1 1 d .
H35 H 0.0982 0.3579 0.3051 0.023 Uiso 1 1 calc R
C36 C 0.18457(13) 0.34701(14) 0.3659(2) 0.0195(6) Uani 1 1 d .
H36 H 0.1838 0.3054 0.3607 0.023 Uiso 1 1 calc R
C37 C 0.23670(13) 0.37638(14) 0.4057(2) 0.0173(6) Uani 1 1 d .
C38 C 0.23588(13) 0.43938(14) 0.4169(2) 0.0166(6) Uani 1 1 d .
H38 H 0.2704 0.4603 0.4458 0.020 Uiso 1 1 calc R
C39 C 0.18501(13) 0.47016(14) 0.3859(2) 0.0185(6) Uani 1 1 d .
H39 H 0.1856 0.5116 0.3944 0.022 Uiso 1 1 calc R
C40 C 0.07821(14) 0.47466(17) 0.3017(3) 0.0271(7) Uani 1 1 d .
H40A H 0.0486 0.4518 0.2454 0.041 Uiso 1 1 calc R
H40B H 0.0838 0.5116 0.2681 0.041 Uiso 1 1 calc R
H40C H 0.0671 0.4830 0.3657 0.041 Uiso 1 1 calc R
C41 C 0.29256(13) 0.34517(15) 0.4315(3) 0.0211(6) Uani 1 1 d .
H41 H 0.3196 0.3744 0.4221 0.025 Uiso 1 1 calc R
C42 C 0.31557(17) 0.32552(18) 0.5547(3) 0.0342(8) Uani 1 1 d .
H42A H 0.3197 0.3597 0.6036 0.051 Uiso 1 1 calc R
H42B H 0.3523 0.3068 0.5721 0.051 Uiso 1 1 calc R
H42C H 0.2895 0.2975 0.5673 0.051 Uiso 1 1 calc R
C43 C 0.28959(15) 0.29348(16) 0.3520(3) 0.0277(7) Uani 1 1 d .
H43A H 0.2679 0.2614 0.3672 0.042 Uiso 1 1 calc R
H43B H 0.3277 0.2798 0.3645 0.042 Uiso 1 1 calc R
H43C H 0.2713 0.3063 0.2738 0.042 Uiso 1 1 calc R

loop_
_atom_site_aniso_label
_atom_site_aniso_U_11
_atom_site_aniso_U_22
_atom_site_aniso_U_33
_atom_site_aniso_U_23
_atom_site_aniso_U_13
_atom_site_aniso_U_12
Ru1 0.01438(10) 0.01583(11) 0.01024(10) -0.00251(8) 0.00512(7) -0.00426(9)
Cl1 0.0236(4) 0.0227(4) 0.0179(3) 0.0045(3) 0.0076(3) 0.0037(3)
O1 0.0144(9) 0.0193(11) 0.0097(9) -0.0014(7) 0.0046(7) -0.0048(8)
N1 0.0130(10) 0.0124(11) 0.0115(10) -0.0010(8) 0.0045(8) -0.0019(9)
N2 0.0167(11) 0.0146(12) 0.0116(10) -0.0018(9) 0.0066(9) -0.0001(9)
N3 0.0163(11) 0.0196(13) 0.0152(11) -0.0047(9) 0.0058(9) -0.0055(10)
C1 0.0125(11) 0.0111(12) 0.0121(11) 0.0011(10) 0.0046(9) -0.0001(10)
C2 0.0097(11) 0.0119(12) 0.0124(12) 0.0011(10) 0.0022(9) -0.0007(10)
C3 0.0143(12) 0.0134(13) 0.0187(13) 0.0001(10) 0.0082(10) 0.0005(10)
C4 0.0186(14) 0.0155(14) 0.0187(14) -0.0033(11) 0.0061(11) -0.0020(11)
C5 0.0140(13) 0.0181(14) 0.0204(14) 0.0005(11) 0.0032(11) -0.0038(11)
C6 0.0141(13) 0.0304(18) 0.0234(15) -0.0019(13) 0.0080(12) -0.0063(12)
C7 0.0151(13) 0.0228(15) 0.0176(13) -0.0035(11) 0.0072(11) -0.0031(11)
C8 0.0140(12) 0.0137(13) 0.0122(12) 0.0000(10) 0.0043(10) 0.0011(10)
C9 0.0256(15) 0.0273(17) 0.0138(13) -0.0062(12) 0.0105(12) -0.0057(13)
C10 0.0131(12) 0.0113(12) 0.0115(11) -0.0015(9) 0.0052(10) -0.0004(10)
C11 0.0148(12) 0.0150(13) 0.0124(12) -0.0027(10) 0.0041(10) -0.0024(10)
C12 0.0161(13) 0.0180(14) 0.0114(12) -0.0052(10) 0.0057(10) -0.0057(11)
C13 0.0191(13) 0.0128(13) 0.0177(13) -0.0029(10) 0.0074(11) -0.0029(11)
C14 0.0172(13) 0.0160(14) 0.0115(12) -0.0008(10) 0.0037(10) -0.0022(11)
C15 0.0154(12) 0.0172(14) 0.0110(12) -0.0024(10) 0.0048(10) -0.0029(11)
C16 0.0175(13) 0.0150(14) 0.0165(13) -0.0026(10) 0.0052(11) -0.0005(11)
C17 0.0152(12) 0.0198(15) 0.0141(13) -0.0011(11) 0.0019(10) -0.0004(11)
C18 0.0168(13) 0.0150(13) 0.0107(12) -0.0018(10) 0.0058(10) -0.0039(10)
C19 0.0170(13) 0.0182(14) 0.0136(13) 0.0005(11) 0.0032(10) 0.0002(11)
C20 0.0263(15) 0.0162(15) 0.0190(14) -0.0029(11) 0.0067(12) 0.0022(12)
C21 0.0232(14) 0.0166(14) 0.0143(13) -0.0035(11) 0.0028(11) -0.0041(12)
C22 0.0163(13) 0.0181(15) 0.0152(13) -0.0022(11) 0.0012(10) -0.0035(11)
C23 0.0174(13) 0.0145(13) 0.0142(12) -0.0021(10) 0.0055(10) -0.0005(11)
C24 0.0187(13) 0.0207(15) 0.0147(13) -0.0042(11) 0.0070(11) -0.0052(11)
C25 0.0179(14) 0.0250(16) 0.0149(13) -0.0078(11) 0.0070(11) -0.0053(12)
C26 0.0216(15) 0.0247(16) 0.0169(14) -0.0025(12) 0.0061(11) 0.0020(12)
C27 0.0230(15) 0.0223(16) 0.0202(14) -0.0024(12) 0.0056(12) 0.0020(13)
C28 0.0244(16) 0.040(2) 0.0245(17) -0.0068(15) 0.0093(13) 0.0000(15)
C29 0.0199(15) 0.040(2) 0.0235(16) -0.0080(14) 0.0107(13) -0.0045(14)
C30 0.0197(14) 0.0249(16) 0.0136(13) -0.0068(11) 0.0083(11) -0.0076(12)
C31 0.0296(17) 0.0253(17) 0.0231(16) -0.0038(13) 0.0114(13) -0.0098(14)
C32 0.0284(16) 0.0175(15) 0.0204(15) -0.0008(12) 0.0055(12) -0.0023(13)
C33 0.0269(15) 0.0165(15) 0.0190(14) -0.0018(11) 0.0078(12) -0.0014(12)
C34 0.0204(14) 0.0290(17) 0.0137(13) -0.0027(12) 0.0089(11) -0.0017(12)
C35 0.0218(14) 0.0246(16) 0.0144(13) -0.0040(11) 0.0114(11) -0.0086(12)
C36 0.0241(15) 0.0200(15) 0.0166(13) -0.0011(11) 0.0101(12) -0.0072(12)
C37 0.0221(14) 0.0188(14) 0.0119(12) 0.0004(10) 0.0074(11) -0.0028(11)
C38 0.0199(14) 0.0195(14) 0.0106(12) -0.0042(10) 0.0060(10) -0.0064(11)
C39 0.0242(15) 0.0194(15) 0.0128(13) -0.0046(11) 0.0078(11) -0.0040(12)
C40 0.0215(15) 0.040(2) 0.0220(16) -0.0039(14) 0.0102(13) 0.0023(14)
C41 0.0197(14) 0.0232(16) 0.0191(14) 0.0017(12) 0.0057(12) -0.0014(12)
C42 0.041(2) 0.031(2) 0.0229(17) 0.0030(14) 0.0033(15) 0.0085(16)
C43 0.0299(17) 0.0248(17) 0.0329(18) -0.0035(14) 0.0168(15) 0.0010(14)

loop_
_atom_type_symbol
_atom_type_description
_atom_type_scat_dispersion_real
_atom_type_scat_dispersion_imag
_atom_type_scat_source
C C 0.0033 0.0016 'International Tables Vol C Tables 4.2.6.8 and 6.1.1.4'
H H 0.0000 0.0000 'International Tables Vol C Tables 4.2.6.8 and 6.1.1.4'
N N 0.0061 0.0033 'International Tables Vol C Tables 4.2.6.8 and 6.1.1.4'
O O 0.0106 0.0060 'International Tables Vol C Tables 4.2.6.8 and 6.1.1.4'
Cl Cl 0.1484 0.1585 'International Tables Vol C Tables 4.2.6.8 and 6.1.1.4'
Ru Ru -1.2594 0.8363 'International Tables Vol C Tables 4.2.6.8 and 6.1.1.4'

loop_
_geom_angle_atom_site_label_1
_geom_angle_atom_site_label_2
_geom_angle_atom_site_label_3
_geom_angle
O1 Ru1 N3 87.81(9)
O1 Ru1 C37 88.16(10)
N3 Ru1 C37 117.74(11)
O1 Ru1 C38 86.53(9)
N3 Ru1 C38 155.99(11)
C37 Ru1 C38 38.79(11)
O1 Ru1 C36 117.93(10)
N3 Ru1 C36 94.26(11)
C37 Ru1 C36 37.78(11)
C38 Ru1 C36 68.16(11)
O1 Ru1 C35 156.06(10)
N3 Ru1 C35 95.83(10)
C37 Ru1 C35 69.18(12)
C38 Ru1 C35 80.55(11)
C36 Ru1 C35 38.30(12)
O1 Ru1 C39 112.39(10)
N3 Ru1 C39 159.36(11)
C37 Ru1 C39 69.13(12)
C38 Ru1 C39 37.43(11)
C36 Ru1 C39 80.30(12)
C35 Ru1 C39 67.57(11)
O1 Ru1 C34 150.31(10)
N3 Ru1 C34 121.45(11)
C37 Ru1 C34 82.52(12)
C38 Ru1 C34 68.65(11)
C36 Ru1 C34 68.63(12)
C35 Ru1 C34 37.36(12)
C39 Ru1 C34 38.07(11)
O1 Ru1 Cl1 83.67(6)
N3 Ru1 Cl1 87.25(8)
C37 Ru1 Cl1 153.43(8)
C38 Ru1 Cl1 115.23(9)
C36 Ru1 Cl1 158.37(9)
C35 Ru1 Cl1 120.07(9)
C39 Ru1 Cl1 90.73(9)
C34 Ru1 Cl1 92.19(9)
C1 O1 Ru1 120.75(17)
C1 N1 N2 111.6(2)
C1 N1 C2 127.8(2)
N2 N1 C2 120.5(2)
C8 N2 N1 105.5(2)
C11 N3 C24 118.0(2)
C11 N3 Ru1 127.6(2)
C24 N3 Ru1 114.09(18)
O1 C1 N1 121.3(2)
O1 C1 C10 131.8(3)
N1 C1 C10 106.6(2)
C7 C2 C3 120.9(3)
C7 C2 N1 118.7(3)
C3 C2 N1 120.4(2)
C2 C3 C4 118.9(3)
C2 C3 H3 120.5
C4 C3 H3 120.5
C5 C4 C3 120.5(3)
C5 C4 H4 119.8
C3 C4 H4 119.8
C6 C5 C4 119.8(3)
C6 C5 H5 120.1
C4 C5 H5 120.1
C5 C6 C7 120.7(3)
C5 C6 H6 119.7
C7 C6 H6 119.7
C2 C7 C6 119.2(3)
C2 C7 H7 120.4
C6 C7 H7 120.4
N2 C8 C10 111.7(2)
N2 C8 C9 117.8(2)
C10 C8 C9 130.4(3)
C8 C9 H9A 109.5
C8 C9 H9B 109.5
H9A C9 H9B 109.5
C8 C9 H9C 109.5
H9A C9 H9C 109.5
H9B C9 H9C 109.5
C1 C10 C11 123.8(2)
C1 C10 C8 104.5(2)
C11 C10 C8 131.8(2)
N3 C11 C10 122.3(3)
N3 C11 C12 119.2(2)
C10 C11 C12 118.4(2)
C17 C12 C13 119.4(3)
C17 C12 C11 119.9(3)
C13 C12 C11 120.6(3)
C14 C13 C12 120.0(3)
C14 C13 H13 120.0
C12 C13 H13 120.0
C13 C14 C15 121.1(3)
C13 C14 H14 119.5
C15 C14 H14 119.5
C14 C15 C16 118.0(3)
C14 C15 C18 121.7(3)
C16 C15 C18 120.2(3)
C17 C16 C15 120.9(3)
C17 C16 H16 119.6
C15 C16 H16 119.6
C12 C17 C16 120.5(3)
C12 C17 H17 119.7
C16 C17 H17 119.7
C19 C18 C23 118.7(3)
C19 C18 C15 121.0(3)
C23 C18 C15 120.2(3)
C18 C19 C20 120.7(3)
C18 C19 H19 119.7
C20 C19 H19 119.7
C19 C20 C21 120.1(3)
C19 C20 H20 119.9
C21 C20 H20 119.9
C22 C21 C20 119.5(3)
C22 C21 H21 120.2
C20 C21 H21 120.2
C21 C22 C23 120.5(3)
C21 C22 H22 119.7
C23 C22 H22 119.7
C22 C23 C18 120.4(3)
C22 C23 H23 119.8
C18 C23 H23 119.8
C33 C24 C25 119.7(3)
C33 C24 N3 120.5(3)
C25 C24 N3 119.6(3)
C24 C25 C30 119.8(3)
C24 C25 C26 122.0(3)
C30 C25 C26 118.2(3)
C27 C26 C25 119.3(3)
C27 C26 H26 120.4
C25 C26 H26 120.4
C26 C27 C28 121.3(3)
C26 C27 H27 119.4
C28 C27 H27 119.4
C29 C28 C27 120.3(3)
C29 C28 H28 119.9
C27 C28 H28 119.9
C28 C29 C30 121.1(3)
C28 C29 H29 119.5
C30 C29 H29 119.5
C29 C30 C25 119.9(3)
C29 C30 C31 121.8(3)
C25 C30 C31 118.3(3)
C32 C31 C30 121.2(3)
C32 C31 H31 119.4
C30 C31 H31 119.4
C31 C32 C33 119.7(3)
C31 C32 H32 120.2
C33 C32 H32 120.2
C24 C33 C32 121.3(3)
C24 C33 H33 119.3
C32 C33 H33 119.3
C35 C34 C39 118.1(3)
C35 C34 C40 122.0(3)
C39 C34 C40 119.9(3)
C35 C34 Ru1 70.65(18)
C39 C34 Ru1 70.60(17)
C40 C34 Ru1 128.4(2)
C34 C35 C36 121.1(3)
C34 C35 Ru1 71.99(18)
C36 C35 Ru1 70.64(17)
C34 C35 H35 119.5
C36 C35 H35 119.5
Ru1 C35 H35 130.6
C37 C36 C35 121.2(3)
C37 C36 Ru1 70.94(17)
C35 C36 Ru1 71.06(17)
C37 C36 H36 119.4
C35 C36 H36 119.4
Ru1 C36 H36 131.5
C36 C37 C38 117.5(3)
C36 C37 C41 123.0(3)
C38 C37 C41 119.4(3)
C36 C37 Ru1 71.29(17)
C38 C37 Ru1 70.61(17)
C41 C37 Ru1 126.5(2)
C39 C38 C37 121.1(3)
C39 C38 Ru1 71.97(17)
C37 C38 Ru1 70.60(16)
C39 C38 H38 119.5
C37 C38 H38 119.5
Ru1 C38 H38 130.7
C38 C39 C34 121.1(3)
C38 C39 Ru1 70.60(17)
C34 C39 Ru1 71.33(17)
C38 C39 H39 119.5
C34 C39 H39 119.5
Ru1 C39 H39 131.5
C34 C40 H40A 109.5
C34 C40 H40B 109.5
H40A C40 H40B 109.5
C34 C40 H40C 109.5
H40A C40 H40C 109.5
H40B C40 H40C 109.5
C37 C41 C42 109.5(3)
C37 C41 C43 113.7(3)
C42 C41 C43 111.2(3)
C37 C41 H41 107.4
C42 C41 H41 107.4
C43 C41 H41 107.4
C41 C42 H42A 109.5
C41 C42 H42B 109.5
H42A C42 H42B 109.5
C41 C42 H42C 109.5
H42A C42 H42C 109.5
H42B C42 H42C 109.5
C41 C43 H43A 109.5
C41 C43 H43B 109.5
H43A C43 H43B 109.5
C41 C43 H43C 109.5
H43A C43 H43C 109.5
H43B C43 H43C 109.5

loop_
_geom_bond_atom_site_label_1
_geom_bond_atom_site_label_2
_geom_bond_distance
Ru1 O1 2.073(2)
Ru1 N3 2.148(2)
Ru1 C37 2.176(3)
Ru1 C38 2.176(3)
Ru1 C36 2.180(3)
Ru1 C35 2.186(3)
Ru1 C39 2.193(3)
Ru1 C34 2.203(3)
Ru1 Cl1 2.4200(8)
O1 C1 1.280(3)
N1 C1 1.370(3)
N1 N2 1.401(3)
N1 C2 1.421(3)
N2 C8 1.325(4)
N3 C11 1.316(4)
N3 C24 1.451(4)
C1 C10 1.416(4)
C2 C7 1.391(4)
C2 C3 1.396(4)
C3 C4 1.400(4)
C3 H3 0.9500
C4 C5 1.396(4)
C4 H4 0.9500
C5 C6 1.379(5)
C5 H5 0.9500
C6 C7 1.401(4)
C6 H6 0.9500
C7 H7 0.9500
C8 C10 1.445(4)
C8 C9 1.504(4)
C9 H9A 0.9800
C9 H9B 0.9800
C9 H9C 0.9800
C10 C11 1.423(4)
C11 C12 1.506(4)
C12 C17 1.388(4)
C12 C13 1.400(4)
C13 C14 1.397(4)
C13 H13 0.9500
C14 C15 1.398(4)
C14 H14 0.9500
C15 C16 1.410(4)
C15 C18 1.493(4)
C16 C17 1.390(4)
C16 H16 0.9500
C17 H17 0.9500
C18 C19 1.395(4)
C18 C23 1.402(4)
C19 C20 1.397(4)
C19 H19 0.9500
C20 C21 1.399(4)
C20 H20 0.9500
C21 C22 1.382(4)
C21 H21 0.9500
C22 C23 1.398(4)
C22 H22 0.9500
C23 H23 0.9500
C24 C33 1.378(4)
C24 C25 1.423(4)
C25 C30 1.426(4)
C25 C26 1.447(5)
C26 C27 1.373(4)
C26 H26 0.9500
C27 C28 1.422(5)
C27 H27 0.9500
C28 C29 1.349(5)
C28 H28 0.9500
C29 C30 1.412(5)
C29 H29 0.9500
C30 C31 1.433(5)
C31 C32 1.371(5)
C31 H31 0.9500
C32 C33 1.418(5)
C32 H32 0.9500
C33 H33 0.9500
C34 C35 1.406(5)
C34 C39 1.434(4)
C34 C40 1.505(5)
C35 C36 1.432(5)
C35 H35 0.9500
C36 C37 1.410(4)
C36 H36 0.9500
C37 C38 1.445(4)
C37 C41 1.521(4)
C38 C39 1.402(4)
C38 H38 0.9500
C39 H39 0.9500
C40 H40A 0.9800
C40 H40B 0.9800
C40 H40C 0.9800
C41 C42 1.531(5)
C41 C43 1.541(5)
C41 H41 1.0000
C42 H42A 0.9800
C42 H42B 0.9800
C42 H42C 0.9800
C43 H43A 0.9800
C43 H43B 0.9800
C43 H43C 0.9800

loop_
_geom_torsion_atom_site_label_1
_geom_torsion_atom_site_label_2
_geom_torsion_atom_site_label_3
_geom_torsion_atom_site_label_4
_geom_torsion
N3 Ru1 O1 C1 24.8(2)
C37 Ru1 O1 C1 142.6(2)
C38 Ru1 O1 C1 -178.6(2)
C36 Ru1 O1 C1 118.4(2)
C35 Ru1 O1 C1 124.2(3)
C39 Ru1 O1 C1 -150.9(2)
C34 Ru1 O1 C1 -146.0(2)
Cl1 Ru1 O1 C1 -62.7(2)
C1 N1 N2 C8 1.0(3)
C2 N1 N2 C8 -175.7(2)
O1 Ru1 N3 C11 -13.7(3)
C37 Ru1 N3 C11 -100.5(3)
C38 Ru1 N3 C11 -90.2(4)
C36 Ru1 N3 C11 -131.6(3)
C35 Ru1 N3 C11 -170.0(3)
C39 Ru1 N3 C11 154.8(3)
C34 Ru1 N3 C11 160.9(2)
Cl1 Ru1 N3 C11 70.0(3)
O1 Ru1 N3 C24 159.4(2)
C37 Ru1 N3 C24 72.6(2)
C38 Ru1 N3 C24 82.9(3)
C36 Ru1 N3 C24 41.5(2)
C35 Ru1 N3 C24 3.1(2)
C39 Ru1 N3 C24 -32.1(4)
C34 Ru1 N3 C24 -26.0(3)
Cl1 Ru1 N3 C24 -116.9(2)
Ru1 O1 C1 N1 159.2(2)
Ru1 O1 C1 C10 -27.1(4)
N2 N1 C1 O1 173.7(2)
C2 N1 C1 O1 -9.9(4)
N2 N1 C1 C10 -1.4(3)
C2 N1 C1 C10 175.0(3)
C1 N1 C2 C7 158.6(3)
N2 N1 C2 C7 -25.2(4)
C1 N1 C2 C3 -22.5(4)
N2 N1 C2 C3 153.6(3)
C7 C2 C3 C4 -1.3(4)
N1 C2 C3 C4 179.9(3)
C2 C3 C4 C5 0.9(4)
C3 C4 C5 C6 -0.1(5)
C4 C5 C6 C7 -0.4(5)
C3 C2 C7 C6 0.8(4)
N1 C2 C7 C6 179.6(3)
C5 C6 C7 C2 0.1(5)
N1 N2 C8 C10 -0.2(3)
N1 N2 C8 C9 177.8(2)
O1 C1 C10 C11 6.1(5)
N1 C1 C10 C11 -179.5(3)
O1 C1 C10 C8 -173.2(3)
N1 C1 C10 C8 1.2(3)
N2 C8 C10 C1 -0.6(3)
C9 C8 C10 C1 -178.3(3)
N2 C8 C10 C11 -179.9(3)
C9 C8 C10 C11 2.5(5)
C24 N3 C11 C10 -172.9(3)
Ru1 N3 C11 C10 0.0(4)
C24 N3 C11 C12 4.8(4)
Ru1 N3 C11 C12 177.6(2)
C1 C10 C11 N3 9.4(5)
C8 C10 C11 N3 -171.5(3)
C1 C10 C11 C12 -168.3(3)
C8 C10 C11 C12 10.8(5)
N3 C11 C12 C17 -92.3(4)
C10 C11 C12 C17 85.4(4)
N3 C11 C12 C13 87.0(4)
C10 C11 C12 C13 -95.2(3)
C17 C12 C13 C14 0.8(4)
C11 C12 C13 C14 -178.5(3)
C12 C13 C14 C15 1.6(4)
C13 C14 C15 C16 -2.3(4)
C13 C14 C15 C18 174.2(3)
C14 C15 C16 C17 0.8(4)
C18 C15 C16 C17 -175.8(3)
C13 C12 C17 C16 -2.3(4)
C11 C12 C17 C16 177.0(3)
C15 C16 C17 C12 1.5(5)
C14 C15 C18 C19 155.5(3)
C16 C15 C18 C19 -28.1(4)
C14 C15 C18 C23 -28.6(4)
C16 C15 C18 C23 147.8(3)
C23 C18 C19 C20 -0.8(4)
C15 C18 C19 C20 175.2(3)
C18 C19 C20 C21 -0.4(5)
C19 C20 C21 C22 0.9(5)
C20 C21 C22 C23 0.0(5)
C21 C22 C23 C18 -1.2(5)
C19 C18 C23 C22 1.6(4)
C15 C18 C23 C22 -174.4(3)
C11 N3 C24 C33 83.5(4)
Ru1 N3 C24 C33 -90.3(3)
C11 N3 C24 C25 -101.5(3)
Ru1 N3 C24 C25 84.7(3)
C33 C24 C25 C30 1.2(4)
N3 C24 C25 C30 -173.8(3)
C33 C24 C25 C26 -179.3(3)
N3 C24 C25 C26 5.6(4)
C24 C25 C26 C27 179.6(3)
C30 C25 C26 C27 -0.9(4)
C25 C26 C27 C28 0.2(5)
C26 C27 C28 C29 0.3(5)
C27 C28 C29 C30 0.0(5)
C28 C29 C30 C25 -0.7(5)
C28 C29 C30 C31 179.6(3)
C24 C25 C30 C29 -179.4(3)
C26 C25 C30 C29 1.2(4)
C24 C25 C30 C31 0.4(4)
C26 C25 C30 C31 -179.1(3)
C29 C30 C31 C32 178.4(3)
C25 C30 C31 C32 -1.3(5)
C30 C31 C32 C33 0.6(5)
C25 C24 C33 C32 -2.0(5)
N3 C24 C33 C32 173.0(3)
C31 C32 C33 C24 1.1(5)
O1 Ru1 C34 C35 -138.0(2)
N3 Ru1 C34 C35 52.8(2)
C37 Ru1 C34 C35 -65.24(19)
C38 Ru1 C34 C35 -102.8(2)
C36 Ru1 C34 C35 -28.82(18)
C39 Ru1 C34 C35 -130.7(3)
Cl1 Ru1 C34 C35 140.91(18)
O1 Ru1 C34 C39 -7.3(3)
N3 Ru1 C34 C39 -176.49(17)
C37 Ru1 C34 C39 65.47(19)
C38 Ru1 C34 C39 27.92(18)
C36 Ru1 C34 C39 101.9(2)
C35 Ru1 C34 C39 130.7(3)
Cl1 Ru1 C34 C39 -88.38(18)
O1 Ru1 C34 C40 106.0(3)
N3 Ru1 C34 C40 -63.2(3)
C37 Ru1 C34 C40 178.8(3)
C38 Ru1 C34 C40 141.2(3)
C36 Ru1 C34 C40 -144.8(3)
C35 Ru1 C34 C40 -116.0(4)
C39 Ru1 C34 C40 113.3(4)
Cl1 Ru1 C34 C40 24.9(3)
C39 C34 C35 C36 -1.2(4)
C40 C34 C35 C36 176.7(3)
Ru1 C34 C35 C36 52.9(3)
C39 C34 C35 Ru1 -54.1(2)
C40 C34 C35 Ru1 123.8(3)
O1 Ru1 C35 C34 125.3(2)
N3 Ru1 C35 C34 -136.92(19)
C37 Ru1 C35 C34 105.6(2)
C38 Ru1 C35 C34 67.03(19)
C36 Ru1 C35 C34 133.6(3)
C39 Ru1 C35 C34 30.37(18)
Cl1 Ru1 C35 C34 -46.7(2)
O1 Ru1 C35 C36 -8.3(3)
N3 Ru1 C35 C36 89.49(18)
C37 Ru1 C35 C36 -28.01(17)
C38 Ru1 C35 C36 -66.56(18)
C39 Ru1 C35 C36 -103.21(19)
C34 Ru1 C35 C36 -133.6(3)
Cl1 Ru1 C35 C36 179.68(14)
C34 C35 C36 C37 -1.2(4)
Ru1 C35 C36 C37 52.3(3)
C34 C35 C36 Ru1 -53.5(3)
O1 Ru1 C36 C37 42.0(2)
N3 Ru1 C36 C37 131.75(18)
C38 Ru1 C36 C37 -31.39(18)
C35 Ru1 C36 C37 -134.2(3)
C39 Ru1 C36 C37 -68.32(19)
C34 Ru1 C36 C37 -106.1(2)
Cl1 Ru1 C36 C37 -135.0(2)
O1 Ru1 C36 C35 176.20(15)
N3 Ru1 C36 C35 -94.02(18)
C37 Ru1 C36 C35 134.2(3)
C38 Ru1 C36 C35 102.84(19)
C39 Ru1 C36 C35 65.91(18)
C34 Ru1 C36 C35 28.16(17)
Cl1 Ru1 C36 C35 -0.7(3)
C35 C36 C37 C38 2.8(4)
Ru1 C36 C37 C38 55.1(2)
C35 C36 C37 C41 -174.3(3)
Ru1 C36 C37 C41 -121.9(3)
C35 C36 C37 Ru1 -52.4(3)
O1 Ru1 C37 C36 -143.76(18)
N3 Ru1 C37 C36 -57.2(2)
C38 Ru1 C37 C36 129.5(3)
C35 Ru1 C37 C36 28.37(18)
C39 Ru1 C37 C36 101.4(2)
C34 Ru1 C37 C36 64.50(19)
Cl1 Ru1 C37 C36 144.35(17)
O1 Ru1 C37 C38 86.75(17)
N3 Ru1 C37 C38 173.31(16)
C36 Ru1 C37 C38 -129.5(3)
C35 Ru1 C37 C38 -101.12(19)
C39 Ru1 C37 C38 -28.09(17)
C34 Ru1 C37 C38 -64.99(18)
Cl1 Ru1 C37 C38 14.9(3)
O1 Ru1 C37 C41 -26.0(3)
N3 Ru1 C37 C41 60.5(3)
C38 Ru1 C37 C41 -112.8(3)
C36 Ru1 C37 C41 117.8(3)
C35 Ru1 C37 C41 146.1(3)
C39 Ru1 C37 C41 -140.9(3)
C34 Ru1 C37 C41 -177.8(3)
Cl1 Ru1 C37 C41 -97.9(3)
C36 C37 C38 C39 -2.0(4)
C41 C37 C38 C39 175.2(3)
Ru1 C37 C38 C39 53.5(2)
C36 C37 C38 Ru1 -55.5(2)
C41 C37 C38 Ru1 121.7(3)
O1 Ru1 C38 C39 135.01(18)
N3 Ru1 C38 C39 -148.3(2)
C37 Ru1 C38 C39 -133.6(3)
C36 Ru1 C38 C39 -103.0(2)
C35 Ru1 C38 C39 -65.22(19)
C34 Ru1 C38 C39 -28.36(18)
Cl1 Ru1 C38 C39 53.67(19)
O1 Ru1 C38 C37 -91.38(17)
N3 Ru1 C38 C37 -14.7(3)
C36 Ru1 C38 C37 30.62(17)
C35 Ru1 C38 C37 68.40(18)
C39 Ru1 C38 C37 133.6(3)
C34 Ru1 C38 C37 105.26(19)
Cl1 Ru1 C38 C37 -172.71(14)
C37 C38 C39 C34 -0.3(4)
Ru1 C38 C39 C34 52.5(2)
C37 C38 C39 Ru1 -52.9(2)
C35 C34 C39 C38 1.9(4)
C40 C34 C39 C38 -176.0(3)
Ru1 C34 C39 C38 -52.2(2)
C35 C34 C39 Ru1 54.1(2)
C40 C34 C39 Ru1 -123.8(3)
O1 Ru1 C39 C38 -49.8(2)
N3 Ru1 C39 C38 142.7(3)
C37 Ru1 C39 C38 29.04(18)
C36 Ru1 C39 C38 66.57(18)
C35 Ru1 C39 C38 104.3(2)
C34 Ru1 C39 C38 134.2(3)
Cl1 Ru1 C39 C38 -133.21(17)
O1 Ru1 C39 C34 176.09(17)
N3 Ru1 C39 C34 8.5(4)
C37 Ru1 C39 C34 -105.1(2)
C38 Ru1 C39 C34 -134.2(3)
C36 Ru1 C39 C34 -67.59(19)
C35 Ru1 C39 C34 -29.84(19)
Cl1 Ru1 C39 C34 92.63(18)
C36 C37 C41 C42 -90.2(4)
C38 C37 C41 C42 92.7(3)
Ru1 C37 C41 C42 179.4(2)
C36 C37 C41 C43 34.8(4)
C38 C37 C41 C43 -142.2(3)
Ru1 C37 C41 C43 -55.5(4)
